data_2013057
loop_
_publ_author_name
'Ivashkevich, Dmitry O.'
'Lyakhov, Alexander S.'
'Voitekhovich, Sergei V.'
'Gaponik, Pavel N.'

_publ_section_title
Dichloro[<i>N</i>,<i>N</i>-dimethyl-1-(1-methyl-1<i>H</i>-tetrazol-5-yl-\k<i>N</i>^4^)methanamine-\k<i>N</i>]copper(II)
_journal_issue 12
_journal_name_full 'Acta Crystallographica Section C'
_journal_page_first m563
_journal_page_last m564
_journal_paper_doi 10.1107/S0108270102019431
_journal_volume 58
_journal_year 2002
_chemical_formula_iupac '[Cu Cl2 (C5 N5 H11)]'
_chemical_formula_moiety 'C5 H11 Cl2 Cu N5'
_chemical_formula_sum 'C5 H11 Cl2 Cu N5'
_chemical_formula_weight 275.63
_chemical_name_systematic
;
Dichloro[N,N-dimethyl-1-(1-methyl-1H-tetrazol-5-yl-\kN^4^)methanamine-
\kN]copper(II)
;
_space_group_IT_number 14
_symmetry_cell_setting monoclinic
_symmetry_space_group_name_Hall '-P 2yn'
_symmetry_space_group_name_H-M 'P 1 21/n 1'
_atom_sites_solution_hydrogens geom
_atom_sites_solution_primary direct
_atom_sites_solution_secondary difmap
_audit_creation_method SHELXL97
_cell_angle_alpha 90
_cell_angle_beta 118.205(13)
_cell_angle_gamma 90
_cell_formula_units_Z 8
_cell_length_a 18.043(3)
_cell_length_b 7.1948(13)
_cell_length_c 18.048(3)
_cell_measurement_reflns_used 25
_cell_measurement_temperature 293(2)
_cell_measurement_theta_max 21.9
_cell_measurement_theta_min 16.9
_cell_volume 2064.7(7)
_computing_cell_refinement 'R3m Software'
_computing_data_collection 'R3m Software (Nicolet, 1980)'
_computing_data_reduction 'R3m Software'
_computing_molecular_graphics 'ORTEP 3 for Windows (Farrugia, 1997)'
_computing_publication_material SHELXL97
_computing_structure_refinement 'SHELXL97 (Sheldrick, 1997)'
_computing_structure_solution 'SIR97 (Altomare et al., 1999)'
_diffrn_ambient_temperature 293(2)
_diffrn_measured_fraction_theta_full 1.000
_diffrn_measured_fraction_theta_max 1.000
_diffrn_measurement_device_type 'Nicolet R3m four-circle'
_diffrn_measurement_method \w/2\q
_diffrn_radiation_monochromator graphite
_diffrn_radiation_source 'fine-focus sealed tube'
_diffrn_radiation_type MoK\a
_diffrn_radiation_wavelength 0.71069
_diffrn_reflns_av_R_equivalents 0.016
_diffrn_reflns_av_sigmaI/netI 0.027
_diffrn_reflns_limit_h_max 25
_diffrn_reflns_limit_h_min 0
_diffrn_reflns_limit_k_max 10
_diffrn_reflns_limit_k_min 0
_diffrn_reflns_limit_l_max 22
_diffrn_reflns_limit_l_min -25
_diffrn_reflns_number 6427
_diffrn_reflns_theta_full 30.07
_diffrn_reflns_theta_max 30.07
_diffrn_reflns_theta_min 1.31
_diffrn_standards_decay_% none
_diffrn_standards_interval_count 100
_diffrn_standards_number 3
_exptl_absorpt_coefficient_mu 2.595
_exptl_absorpt_correction_T_max 0.781
_exptl_absorpt_correction_T_min 0.305
_exptl_absorpt_correction_type '\y scan'
_exptl_absorpt_process_details '(North et al., 1968)'
_exptl_crystal_colour green
_exptl_crystal_density_diffrn 1.773
_exptl_crystal_density_meas ?
_exptl_crystal_density_method 'not measured'
_exptl_crystal_description prism
_exptl_crystal_F_000 1112
_exptl_crystal_size_max 0.60
_exptl_crystal_size_mid 0.35
_exptl_crystal_size_min 0.10
_refine_diff_density_max 0.49
_refine_diff_density_min -0.45
_refine_ls_extinction_method none
_refine_ls_goodness_of_fit_ref 1.194
_refine_ls_hydrogen_treatment constr
_refine_ls_matrix_type full
_refine_ls_number_parameters 235
_refine_ls_number_reflns 6052
_refine_ls_number_restraints 0
_refine_ls_restrained_S_all 1.194
_refine_ls_R_factor_all 0.059
_refine_ls_R_factor_gt 0.043
_refine_ls_shift/su_max <0.001
_refine_ls_shift/su_mean 0.000
_refine_ls_structure_factor_coef Fsqd
_refine_ls_weighting_details 'calc w = 1/[\s^2^(Fo^2^)+(0.0320P)^2^+4.2852P] where P=(Fo^2^+2Fc^2^)/3'
_refine_ls_weighting_scheme calc
_refine_ls_wR_factor_gt 0.115
_refine_ls_wR_factor_ref 0.122
_reflns_number_gt 4431
_reflns_number_total 6052
_reflns_threshold_expression I>2\s(I)
_cod_data_source_file av1123.cif
_cod_data_source_block I
_cod_depositor_comments
;
The following automatic conversions were performed:

'_exptl_crystal_density_meas' value 'not measured' was changed to '?'
- the value is perceived as not measured.

Automatic conversion script
Id: cif_fix_values 3008 2015-01-20 13:52:24Z robertas 
;
_cod_original_cell_volume 2064.7(6)
_cod_original_sg_symbol_H-M 'P 21/n'
_cod_database_code 2013057
_cod_database_fobs_code 2013057

loop_
_symmetry_equiv_pos_as_xyz
'x, y, z'
'-x+1/2, y+1/2, -z+1/2'
'-x, -y, -z'
'x-1/2, -y-1/2, z-1/2'

loop_
_atom_site_label
_atom_site_fract_x
_atom_site_fract_y
_atom_site_fract_z
_atom_site_U_iso_or_equiv
_atom_site_adp_type
_atom_site_calc_flag
_atom_site_refinement_flags
_atom_site_occupancy
_atom_site_disorder_assembly
_atom_site_disorder_group
_atom_site_type_symbol
N1A 0.25795(19) 0.2669(4) 0.61968(17) 0.0333(6) Uani d . 1 . . N
N2A 0.1808(2) 0.2038(5) 0.6031(2) 0.0436(8) Uani d . 1 . . N
N3A 0.1816(2) 0.1817(5) 0.6746(2) 0.0435(8) Uani d . 1 . . N
N4A 0.25869(19) 0.2278(5) 0.73724(18) 0.0361(7) Uani d . 1 . . N
C5A 0.3052(2) 0.2795(5) 0.7024(2) 0.0291(6) Uani d . 1 . . C
C6A 0.3927(2) 0.3412(6) 0.7556(2) 0.0341(7) Uani d . 1 . . C
H6A1 0.3961 0.4757 0.7550 0.041 Uiso calc R 1 . . H
H6A2 0.4293 0.2895 0.7351 0.041 Uiso calc R 1 . . H
N5A 0.41822(17) 0.2736(4) 0.84254(17) 0.0303(6) Uani d . 1 . . N
C7A 0.4497(3) 0.0799(6) 0.8514(3) 0.0473(10) Uani d . 1 . . C
H7A1 0.4055 0.0010 0.8124 0.071 Uiso calc R 1 . . H
H7A2 0.4675 0.0373 0.9077 0.071 Uiso calc R 1 . . H
H7A3 0.4964 0.0762 0.8397 0.071 Uiso calc R 1 . . H
C8A 0.4870(2) 0.3933(7) 0.9030(2) 0.0434(9) Uani d . 1 . . C
H8A1 0.4672 0.5189 0.8979 0.065 Uiso calc R 1 . . H
H8A2 0.5335 0.3889 0.8912 0.065 Uiso calc R 1 . . H
H8A3 0.5047 0.3496 0.9592 0.065 Uiso calc R 1 . . H
C9A 0.2770(3) 0.3076(7) 0.5514(2) 0.0519(11) Uani d . 1 . . C
H9A1 0.2283 0.2829 0.4985 0.078 Uiso calc R 1 . . H
H9A2 0.3228 0.2306 0.5568 0.078 Uiso calc R 1 . . H
H9A3 0.2925 0.4360 0.5538 0.078 Uiso calc R 1 . . H
Cl1A 0.18621(6) 0.29754(17) 0.85725(7) 0.0475(2) Uani d . 1 . . Cl
Cl2A 0.38137(7) 0.2010(2) 0.99607(6) 0.0556(3) Uani d . 1 . . Cl
Cu1A 0.31100(3) 0.25693(6) 0.86078(2) 0.03054(11) Uani d . 1 . . Cu
N1B 0.87934(17) 0.2382(4) 0.74284(18) 0.0324(6) Uani d . 1 . . N
N2B 0.8954(2) 0.1794(5) 0.8202(2) 0.0407(7) Uani d . 1 . . N
N3B 0.8238(2) 0.1599(5) 0.81909(19) 0.0418(7) Uani d . 1 . . N
N4B 0.76154(18) 0.2065(5) 0.74183(18) 0.0352(7) Uani d . 1 . . N
C5B 0.7967(2) 0.2520(5) 0.6954(2) 0.0294(6) Uani d . 1 . . C
C6B 0.7438(2) 0.3153(6) 0.6077(2) 0.0336(7) Uani d . 1 . . C
H6B1 0.7641 0.2634 0.5710 0.040 Uiso calc R 1 . . H
H6B2 0.7447 0.4497 0.6045 0.040 Uiso calc R 1 . . H
N5B 0.65677(18) 0.2484(4) 0.58234(17) 0.0310(6) Uani d . 1 . . N
C7B 0.6484(3) 0.0533(6) 0.5528(3) 0.0466(9) Uani d . 1 . . C
H7B1 0.6879 -0.0235 0.5976 0.070 Uiso calc R 1 . . H
H7B2 0.6597 0.0470 0.5060 0.070 Uiso calc R 1 . . H
H7B3 0.5923 0.0102 0.5358 0.070 Uiso calc R 1 . . H
C8B 0.5961(3) 0.3651(7) 0.5128(2) 0.0450(9) Uani d . 1 . . C
H8B1 0.6008 0.4915 0.5315 0.067 Uiso calc R 1 . . H
H8B2 0.5400 0.3209 0.4954 0.067 Uiso calc R 1 . . H
H8B3 0.6079 0.3586 0.4663 0.067 Uiso calc R 1 . . H
C9B 0.9485(3) 0.2739(8) 0.7243(3) 0.0557(12) Uani d . 1 . . C
H9B1 1.0010 0.2501 0.7735 0.084 Uiso calc R 1 . . H
H9B2 0.9466 0.4012 0.7076 0.084 Uiso calc R 1 . . H
H9B3 0.9433 0.1938 0.6795 0.084 Uiso calc R 1 . . H
Cl1B 0.64304(6) 0.27437(17) 0.81533(6) 0.0488(3) Uani d . 1 . . Cl
Cl2B 0.50249(6) 0.1940(2) 0.62028(7) 0.0616(3) Uani d . 1 . . Cl
Cu1B 0.63848(2) 0.23736(6) 0.68995(2) 0.03061(11) Uani d . 1 . . Cu

loop_
_atom_site_aniso_label
_atom_site_aniso_U_11
_atom_site_aniso_U_22
_atom_site_aniso_U_33
_atom_site_aniso_U_12
_atom_site_aniso_U_13
_atom_site_aniso_U_23
N1A 0.0353(14) 0.0362(16) 0.0248(12) -0.0006(12) 0.0113(11) -0.0022(12)
N2A 0.0427(18) 0.048(2) 0.0322(15) -0.0058(15) 0.0111(14) -0.0015(14)
N3A 0.0336(16) 0.054(2) 0.0366(16) -0.0094(15) 0.0117(13) 0.0023(15)
N4A 0.0294(14) 0.0473(19) 0.0301(14) -0.0088(13) 0.0128(12) 0.0008(13)
C5A 0.0311(15) 0.0315(17) 0.0255(14) 0.0005(13) 0.0139(12) -0.0003(12)
C6A 0.0313(16) 0.045(2) 0.0298(16) -0.0025(15) 0.0175(14) -0.0018(15)
N5A 0.0258(12) 0.0390(16) 0.0256(12) 0.0009(11) 0.0117(10) -0.0030(11)
C7A 0.047(2) 0.046(2) 0.050(2) 0.0159(19) 0.0236(19) 0.0021(19)
C8A 0.0322(17) 0.060(3) 0.0362(18) -0.0077(17) 0.0143(15) -0.0123(18)
C9A 0.062(3) 0.069(3) 0.0314(18) 0.008(2) 0.0270(19) 0.0028(19)
Cl1A 0.0368(4) 0.0655(7) 0.0474(5) 0.0025(4) 0.0259(4) 0.0020(5)
Cl2A 0.0472(5) 0.0879(9) 0.0290(4) 0.0035(5) 0.0158(4) 0.0115(5)
Cu1A 0.0288(2) 0.0380(2) 0.02599(19) -0.00010(17) 0.01385(16) 0.00172(17)
N1B 0.0258(13) 0.0381(16) 0.0323(14) 0.0000(12) 0.0130(11) 0.0010(12)
N2B 0.0324(15) 0.0484(19) 0.0357(16) 0.0002(14) 0.0113(13) 0.0052(14)
N3B 0.0344(15) 0.055(2) 0.0310(15) 0.0001(15) 0.0113(13) 0.0091(14)
N4B 0.0283(14) 0.0506(19) 0.0267(13) 0.0023(13) 0.0131(11) 0.0076(12)
C5B 0.0291(15) 0.0314(16) 0.0294(14) 0.0009(13) 0.0152(12) 0.0014(13)
C6B 0.0311(16) 0.0429(19) 0.0297(15) 0.0013(15) 0.0168(13) 0.0040(14)
N5B 0.0276(13) 0.0388(15) 0.0252(12) 0.0025(12) 0.0113(11) -0.0014(12)
C7B 0.054(2) 0.043(2) 0.046(2) -0.0038(19) 0.027(2) -0.0116(18)
C8B 0.040(2) 0.060(3) 0.0297(17) 0.0078(19) 0.0125(15) 0.0055(17)
C9B 0.0334(19) 0.082(4) 0.060(3) 0.000(2) 0.0288(19) 0.007(2)
Cl1B 0.0456(5) 0.0728(7) 0.0356(4) 0.0006(5) 0.0256(4) -0.0003(5)
Cl2B 0.0298(4) 0.1044(10) 0.0483(6) -0.0137(5) 0.0166(4) -0.0128(6)
Cu1B 0.02625(19) 0.0388(2) 0.0282(2) -0.00182(17) 0.01401(16) -0.00178(17)

loop_
_atom_type_symbol
_atom_type_description
_atom_type_scat_dispersion_real
_atom_type_scat_dispersion_imag
_atom_type_scat_source
C C 0.0033 0.0016 'International Tables Vol C Tables 4.2.6.8 and 6.1.1.4'
H H 0.0000 0.0000 'International Tables Vol C Tables 4.2.6.8 and 6.1.1.4'
N N 0.0061 0.0033 'International Tables Vol C Tables 4.2.6.8 and 6.1.1.4'
Cl Cl 0.1484 0.1585 'International Tables Vol C Tables 4.2.6.8 and 6.1.1.4'
Cu Cu 0.3201 1.2651 'International Tables Vol C Tables 4.2.6.8 and 6.1.1.4'

loop_
_geom_angle_atom_site_label_1
_geom_angle_atom_site_label_2
_geom_angle_atom_site_label_3
_geom_angle
_geom_angle_publ_flag
C5A N1A N2A 108.6(3) ?
C5A N1A C9A 130.9(3) ?
N2A N1A C9A 120.5(3) ?
N3A N2A N1A 107.1(3) ?
N2A N3A N4A 108.9(3) ?
C5A N4A N3A 107.8(3) ?
C5A N4A Cu1A 115.8(2) ?
N3A N4A Cu1A 136.1(2) ?
N4A C5A N1A 107.6(3) ?
N4A C5A C6A 120.1(3) ?
N1A C5A C6A 132.3(3) ?
C5A C6A N5A 106.8(3) ?
C5A C6A H6A1 110.4 ?
N5A C6A H6A1 110.4 ?
C5A C6A H6A2 110.4 ?
N5A C6A H6A2 110.4 ?
H6A1 C6A H6A2 108.6 ?
C8A N5A C7A 108.8(3) ?
C8A N5A C6A 108.7(3) ?
C7A N5A C6A 109.3(3) ?
C8A N5A Cu1A 115.3(2) ?
C7A N5A Cu1A 105.2(2) ?
C6A N5A Cu1A 109.4(2) ?
N5A C7A H7A1 109.5 ?
N5A C7A H7A2 109.5 ?
H7A1 C7A H7A2 109.5 ?
N5A C7A H7A3 109.5 ?
H7A1 C7A H7A3 109.5 ?
H7A2 C7A H7A3 109.5 ?
N5A C8A H8A1 109.5 ?
N5A C8A H8A2 109.5 ?
H8A1 C8A H8A2 109.5 ?
N5A C8A H8A3 109.5 ?
H8A1 C8A H8A3 109.5 ?
H8A2 C8A H8A3 109.5 ?
N1A C9A H9A1 109.5 ?
N1A C9A H9A2 109.5 ?
H9A1 C9A H9A2 109.5 ?
N1A C9A H9A3 109.5 ?
H9A1 C9A H9A3 109.5 ?
H9A2 C9A H9A3 109.5 ?
N4A Cu1A N5A 79.33(11) yes
N4A Cu1A Cl2A 162.22(11) yes
N5A Cu1A Cl2A 95.33(8) yes
N4A Cu1A Cl1A 92.52(9) yes
N5A Cu1A Cl1A 165.78(9) yes
Cl2A Cu1A Cl1A 95.79(4) yes
C5B N1B N2B 108.5(3) ?
C5B N1B C9B 131.3(3) ?
N2B N1B C9B 120.2(3) ?
N3B N2B N1B 107.1(3) ?
N2B N3B N4B 109.1(3) ?
C5B N4B N3B 107.7(3) ?
C5B N4B Cu1B 116.4(2) ?
N3B N4B Cu1B 135.7(2) ?
N4B C5B N1B 107.7(3) ?
N4B C5B C6B 119.8(3) ?
N1B C5B C6B 132.4(3) ?
C5B C6B N5B 106.4(3) ?
C5B C6B H6B1 110.4 ?
N5B C6B H6B1 110.4 ?
C5B C6B H6B2 110.4 ?
N5B C6B H6B2 110.4 ?
H6B1 C6B H6B2 108.6 ?
C8B N5B C7B 108.9(3) ?
C8B N5B C6B 109.1(3) ?
C7B N5B C6B 109.2(3) ?
C8B N5B Cu1B 115.2(2) ?
C7B N5B Cu1B 105.1(2) ?
C6B N5B Cu1B 109.1(2) ?
N5B C7B H7B1 109.5 ?
N5B C7B H7B2 109.5 ?
H7B1 C7B H7B2 109.5 ?
N5B C7B H7B3 109.5 ?
H7B1 C7B H7B3 109.5 ?
H7B2 C7B H7B3 109.5 ?
N5B C8B H8B1 109.5 ?
N5B C8B H8B2 109.5 ?
H8B1 C8B H8B2 109.5 ?
N5B C8B H8B3 109.5 ?
H8B1 C8B H8B3 109.5 ?
H8B2 C8B H8B3 109.5 ?
N1B C9B H9B1 109.5 ?
N1B C9B H9B2 109.5 ?
H9B1 C9B H9B2 109.5 ?
N1B C9B H9B3 109.5 ?
H9B1 C9B H9B3 109.5 ?
H9B2 C9B H9B3 109.5 ?
N4B Cu1B N5B 79.12(11) yes
N4B Cu1B Cl2B 164.19(11) yes
N5B Cu1B Cl2B 95.55(8) yes
N4B Cu1B Cl1B 92.19(9) yes
N5B Cu1B Cl1B 166.76(9) yes
Cl2B Cu1B Cl1B 95.35(5) yes

loop_
_geom_bond_atom_site_label_1
_geom_bond_atom_site_label_2
_geom_bond_site_symmetry_2
_geom_bond_distance
_geom_bond_publ_flag
N1A C5A . 1.327(4) ?
N1A N2A . 1.356(5) ?
N1A C9A . 1.458(5) ?
N2A N3A . 1.295(5) ?
N3A N4A . 1.355(4) ?
N4A C5A . 1.318(4) ?
N4A Cu1A . 1.979(3) yes
C5A C6A . 1.475(5) ?
C6A N5A . 1.493(4) ?
C6A H6A1 . 0.9700 ?
C6A H6A2 . 0.9700 ?
N5A C8A . 1.480(5) ?
N5A C7A . 1.484(5) ?
N5A Cu1A . 2.114(3) yes
C7A H7A1 . 0.9600 ?
C7A H7A2 . 0.9600 ?
C7A H7A3 . 0.9600 ?
C8A H8A1 . 0.9600 ?
C8A H8A2 . 0.9600 ?
C8A H8A3 . 0.9600 ?
C9A H9A1 . 0.9600 ?
C9A H9A2 . 0.9600 ?
C9A H9A3 . 0.9600 ?
Cl1A Cu1A . 2.2413(11) yes
Cl2A Cu1A . 2.1922(11) yes
N1B C5B . 1.326(4) ?
N1B N2B . 1.354(4) ?
N1B C9B . 1.459(5) ?
N2B N3B . 1.289(4) ?
N3B N4B . 1.356(4) ?
N4B C5B . 1.311(4) ?
N4B Cu1B . 1.973(3) yes
C5B C6B . 1.481(5) ?
C6B N5B . 1.492(4) ?
C6B H6B1 . 0.9700 ?
C6B H6B2 . 0.9700 ?
N5B C8B . 1.477(5) ?
N5B C7B . 1.483(5) ?
N5B Cu1B . 2.120(3) yes
C7B H7B1 . 0.9600 ?
C7B H7B2 . 0.9600 ?
C7B H7B3 . 0.9600 ?
C8B H8B1 . 0.9600 ?
C8B H8B2 . 0.9600 ?
C8B H8B3 . 0.9600 ?
C9B H9B1 . 0.9600 ?
C9B H9B2 . 0.9600 ?
C9B H9B3 . 0.9600 ?
Cl1B Cu1B . 2.2411(11) yes
Cl2B Cu1B . 2.1869(11) yes

loop_
_geom_torsion_atom_site_label_1
_geom_torsion_atom_site_label_2
_geom_torsion_atom_site_label_3
_geom_torsion_atom_site_label_4
_geom_torsion
C5A N1A N2A N3A 1.0(4)
C9A N1A N2A N3A -179.4(4)
N1A N2A N3A N4A -0.7(5)
N2A N3A N4A C5A 0.2(5)
N2A N3A N4A Cu1A 173.3(3)
N3A N4A C5A N1A 0.4(4)
Cu1A N4A C5A N1A -174.3(2)
N3A N4A C5A C6A 178.9(3)
Cu1A N4A C5A C6A 4.2(4)
N2A N1A C5A N4A -0.8(4)
C9A N1A C5A N4A 179.6(4)
N2A N1A C5A C6A -179.1(4)
C9A N1A C5A C6A 1.3(7)
N4A C5A C6A N5A 17.8(5)
N1A C5A C6A N5A -164.1(4)
C5A C6A N5A C8A -155.9(3)
C5A C6A N5A C7A 85.5(3)
C5A C6A N5A Cu1A -29.2(3)
C5A N4A Cu1A N5A -17.0(3)
N3A N4A Cu1A N5A 170.3(4)
C5A N4A Cu1A Cl2A -90.9(4)
N3A N4A Cu1A Cl2A 96.5(5)
C5A N4A Cu1A Cl1A 151.2(3)
N3A N4A Cu1A Cl1A -21.4(4)
C8A N5A Cu1A N4A 148.6(3)
C7A N5A Cu1A N4A -91.5(2)
C6A N5A Cu1A N4A 25.8(2)
C8A N5A Cu1A Cl2A -48.5(3)
C7A N5A Cu1A Cl2A 71.4(2)
C6A N5A Cu1A Cl2A -171.3(2)
C8A N5A Cu1A Cl1A 92.8(4)
C7A N5A Cu1A Cl1A -147.3(3)
C6A N5A Cu1A Cl1A -30.0(5)
C5B N1B N2B N3B -0.5(4)
C9B N1B N2B N3B 179.8(4)
N1B N2B N3B N4B -0.3(5)
N2B N3B N4B C5B 1.0(5)
N2B N3B N4B Cu1B -173.5(3)
N3B N4B C5B N1B -1.2(4)
Cu1B N4B C5B N1B 174.5(2)
N3B N4B C5B C6B -178.1(3)
Cu1B N4B C5B C6B -2.4(5)
N2B N1B C5B N4B 1.1(4)
C9B N1B C5B N4B -179.2(4)
N2B N1B C5B C6B 177.4(4)
C9B N1B C5B C6B -2.9(7)
N4B C5B C6B N5B -19.9(5)
N1B C5B C6B N5B 164.2(4)
C5B C6B N5B C8B 157.1(3)
C5B C6B N5B C7B -84.0(3)
C5B C6B N5B Cu1B 30.4(3)
C5B N4B Cu1B N5B 16.3(3)
N3B N4B Cu1B N5B -169.6(4)
C5B N4B Cu1B Cl2B 87.8(4)
N3B N4B Cu1B Cl2B -98.1(5)
C5B N4B Cu1B Cl1B -153.6(3)
N3B N4B Cu1B Cl1B 20.5(4)
C8B N5B Cu1B N4B -149.3(3)
C7B N5B Cu1B N4B 90.8(3)
C6B N5B Cu1B N4B -26.2(2)
C8B N5B Cu1B Cl2B 45.7(3)
C7B N5B Cu1B Cl2B -74.2(2)
C6B N5B Cu1B Cl2B 168.8(2)
C8B N5B Cu1B Cl1B -99.6(4)
C7B N5B Cu1B Cl1B 140.5(4)
C6B N5B Cu1B Cl1B 23.5(5)
